data_1502738
loop_
_publ_author_name
'Hrob\'arik, Peter'
'Sigmundov\'a, Ivica'
'Zahradn\'ik, Pavol'
'Kas\'ak, Peter'
'Arion, Vladimir'
'Franz, Edith'
'Clays, Koen'

_publ_section_title
;
 Molecular Engineering of Benzothiazolium Salts with Large Quadratic
 Hyperpolarizabilities: Can Auxiliary Electron-Withdrawing Groups Enhance
 Nonlinear Optical Responses?
;
_journal_issue 50
_journal_name_full 'The Journal of Physical Chemistry C'
_journal_page_first 22289
_journal_paper_doi 10.1021/jp108623d
_journal_volume 114
_journal_year 2010
_chemical_formula_moiety 'C18 H18 N3 O2 S, C3 H6 O, F6 P'
_chemical_formula_sum 'C21 H24 F6 N3 O3 P S'
_chemical_formula_weight 543.46
_chemical_name_systematic
; 
2-{(E)-2-[4-(dimethylamino)phenyl]vinyl}-3-methyl-6-nitrobenzothiazol-3-ium
hexafluorophosphate 
;
_space_group_IT_number 2
_symmetry_cell_setting triclinic
_symmetry_space_group_name_Hall '-P 1'
_symmetry_space_group_name_H-M 'P -1'
_atom_sites_solution_hydrogens geom
_atom_sites_solution_primary direct
_atom_sites_solution_secondary difmap
_audit_creation_method SHELXL-97
_cell_angle_alpha 73.341(2)
_cell_angle_beta 67.1790(10)
_cell_angle_gamma 76.8330(10)
_cell_formula_units_Z 2
_cell_length_a 9.4565(2)
_cell_length_b 11.8283(3)
_cell_length_c 11.8421(3)
_cell_measurement_reflns_used 2237
_cell_measurement_temperature 100(2)
_cell_measurement_theta_max 32.16
_cell_measurement_theta_min 2.38
_cell_volume 1159.42(5)
_computing_structure_refinement 'SHELXL-97 (Sheldrick, 1997)'
_computing_structure_solution 'SHELXS-97 (Sheldrick, 1990)'
_diffrn_ambient_temperature 100(2)
_diffrn_measured_fraction_theta_full 0.998
_diffrn_measured_fraction_theta_max 0.998
_diffrn_radiation_monochromator graphite
_diffrn_radiation_source 'fine-focus sealed tube'
_diffrn_radiation_type MoK\a
_diffrn_radiation_wavelength 0.71073
_diffrn_reflns_av_R_equivalents 0.0430
_diffrn_reflns_av_sigmaI/netI 0.0299
_diffrn_reflns_limit_h_max 12
_diffrn_reflns_limit_h_min -12
_diffrn_reflns_limit_k_max 15
_diffrn_reflns_limit_k_min -15
_diffrn_reflns_limit_l_max 15
_diffrn_reflns_limit_l_min -15
_diffrn_reflns_number 36631
_diffrn_reflns_theta_full 28.00
_diffrn_reflns_theta_max 28.00
_diffrn_reflns_theta_min 2.91
_exptl_absorpt_coefficient_mu 0.287
_exptl_absorpt_correction_T_max 0.9719
_exptl_absorpt_correction_T_min 0.9343
_exptl_absorpt_correction_type multi-scan
_exptl_absorpt_process_details SADABS
_exptl_crystal_colour grey
_exptl_crystal_density_diffrn 1.557
_exptl_crystal_density_method 'not measured'
_exptl_crystal_description block
_exptl_crystal_F_000 560
_exptl_crystal_size_max 0.24
_exptl_crystal_size_mid 0.12
_exptl_crystal_size_min 0.10
_refine_diff_density_max 0.433
_refine_diff_density_min -0.347
_refine_diff_density_rms 0.051
_refine_ls_extinction_method none
_refine_ls_goodness_of_fit_ref 1.053
_refine_ls_hydrogen_treatment constr
_refine_ls_matrix_type full
_refine_ls_number_parameters 321
_refine_ls_number_reflns 5599
_refine_ls_number_restraints 0
_refine_ls_restrained_S_all 1.053
_refine_ls_R_factor_all 0.0456
_refine_ls_R_factor_gt 0.0334
_refine_ls_shift/su_max 0.000
_refine_ls_shift/su_mean 0.000
_refine_ls_structure_factor_coef Fsqd
_refine_ls_weighting_details 'calc w=1/[\s^2^(Fo^2^)+(0.0423P)^2^+0.3126P] where P=(Fo^2^+2Fc^2^)/3'
_refine_ls_weighting_scheme calc
_refine_ls_wR_factor_gt 0.0821
_refine_ls_wR_factor_ref 0.0866
_reflns_number_gt 4560
_reflns_number_total 5599
_reflns_threshold_expression >2sigma(I)
_cod_data_source_file jp108623d_si_002.cif
_cod_data_source_block PEKA001
_cod_original_sg_symbol_H-M P-1
_cod_database_code 1502738

loop_
_symmetry_equiv_pos_as_xyz
'x, y, z'
'-x, -y, -z'

loop_
_atom_site_label
_atom_site_type_symbol
_atom_site_fract_x
_atom_site_fract_y
_atom_site_fract_z
_atom_site_U_iso_or_equiv
_atom_site_adp_type
_atom_site_occupancy
_atom_site_symmetry_multiplicity
_atom_site_calc_flag
_atom_site_refinement_flags
S1 S 0.62507(4) 0.32323(3) 0.48900(3) 0.01598(9) Uani 1 1 d .
P1 P 0.47946(4) 0.24696(3) 0.18210(4) 0.01991(10) Uani 1 1 d .
F1 F 0.56710(10) 0.33776(9) 0.05709(8) 0.0296(2) Uani 1 1 d .
F2 F 0.39215(16) 0.15940(10) 0.30665(10) 0.0535(4) Uani 1 1 d .
F3 F 0.39619(11) 0.20961(8) 0.10545(9) 0.0290(2) Uani 1 1 d .
F4 F 0.56393(12) 0.28583(9) 0.25712(9) 0.0340(2) Uani 1 1 d .
F5 F 0.34034(11) 0.35204(9) 0.21549(10) 0.0375(3) Uani 1 1 d .
F6 F 0.61989(14) 0.14475(10) 0.14541(11) 0.0462(3) Uani 1 1 d .
O2 O 0.10779(12) -0.01598(10) 0.78375(11) 0.0267(2) Uani 1 1 d .
O1 O 0.27809(13) -0.02674(10) 0.59952(11) 0.0269(2) Uani 1 1 d .
N1 N 0.51493(12) 0.36808(10) 0.70834(11) 0.0146(2) Uani 1 1 d .
N3 N 0.22397(14) 0.01375(11) 0.69442(12) 0.0204(3) Uani 1 1 d .
N2 N 1.20534(13) 0.88254(11) 0.27018(11) 0.0187(3) Uani 1 1 d .
C3 C 0.43561(15) 0.27780(12) 0.71820(13) 0.0152(3) Uani 1 1 d .
C4 C 0.32122(16) 0.22527(13) 0.82521(14) 0.0183(3) Uani 1 1 d .
H4 H 0.2908 0.2486 0.9026 0.022 Uiso 1 1 calc R
C5 C 0.25384(16) 0.13853(13) 0.81500(14) 0.0190(3) Uani 1 1 d .
H5 H 0.1750 0.1016 0.8857 0.023 Uiso 1 1 calc R
C6 C 0.30136(15) 0.10524(12) 0.70129(14) 0.0172(3) Uani 1 1 d .
C7 C 0.41593(15) 0.15379(12) 0.59373(14) 0.0169(3) Uani 1 1 d .
H7 H 0.4473 0.1286 0.5173 0.020 Uiso 1 1 calc R
C1 C 0.48199(15) 0.24185(12) 0.60515(13) 0.0152(3) Uani 1 1 d .
C2 C 0.61857(15) 0.40291(12) 0.59361(13) 0.0145(3) Uani 1 1 d .
C8 C 0.70904(15) 0.49488(12) 0.56184(13) 0.0154(3) Uani 1 1 d .
H8 H 0.6940 0.5372 0.6236 0.018 Uiso 1 1 calc R
C9 C 0.81746(15) 0.52507(12) 0.44531(13) 0.0151(3) Uani 1 1 d .
H9 H 0.8296 0.4811 0.3857 0.018 Uiso 1 1 calc R
C10 C 0.91427(15) 0.61629(12) 0.40436(13) 0.0144(3) Uani 1 1 d .
C11 C 1.02255(15) 0.63488(12) 0.28113(13) 0.0158(3) Uani 1 1 d .
H11 H 1.0303 0.5854 0.2279 0.019 Uiso 1 1 calc R
C12 C 1.11726(15) 0.72218(12) 0.23548(13) 0.0162(3) Uani 1 1 d .
H12 H 1.1880 0.7325 0.1515 0.019 Uiso 1 1 calc R
C13 C 1.11049(15) 0.79682(12) 0.31211(13) 0.0152(3) Uani 1 1 d .
C14 C 1.00138(15) 0.77837(12) 0.43662(13) 0.0163(3) Uani 1 1 d .
H14 H 0.9939 0.8273 0.4904 0.020 Uiso 1 1 calc R
C15 C 0.90700(15) 0.69159(12) 0.48048(13) 0.0153(3) Uani 1 1 d .
H15 H 0.8350 0.6818 0.5640 0.018 Uiso 1 1 calc R
C18 C 0.48663(16) 0.42042(13) 0.81511(13) 0.0194(3) Uani 1 1 d .
H18A H 0.5850 0.4357 0.8136 0.029 Uiso 1 1 calc R
H18B H 0.4391 0.3650 0.8939 0.029 Uiso 1 1 calc R
H18C H 0.4169 0.4954 0.8090 0.029 Uiso 1 1 calc R
C16 C 1.29389(18) 0.91681(15) 0.13660(15) 0.0261(3) Uani 1 1 d .
H16A H 1.3630 0.8473 0.1079 0.039 Uiso 1 1 calc R
H16B H 1.3554 0.9791 0.1227 0.039 Uiso 1 1 calc R
H16C H 1.2228 0.9470 0.0894 0.039 Uiso 1 1 calc R
C17 C 1.18340(18) 0.96567(14) 0.34768(15) 0.0245(3) Uani 1 1 d .
H17A H 1.0793 1.0104 0.3634 0.037 Uiso 1 1 calc R
H17B H 1.2606 1.0210 0.3039 0.037 Uiso 1 1 calc R
H17C H 1.1955 0.9214 0.4278 0.037 Uiso 1 1 calc R
O3 O 0.85656(13) 0.46215(10) 0.18274(11) 0.0283(3) Uani 1 1 d .
C19 C 1.0014(2) 0.27406(16) 0.22827(17) 0.0313(4) Uani 1 1 d .
H19A H 1.0145 0.3074 0.2899 0.047 Uiso 1 1 calc R
H19B H 1.1033 0.2467 0.1720 0.047 Uiso 1 1 calc R
H19C H 0.9419 0.2068 0.2721 0.047 Uiso 1 1 calc R
C20 C 0.91703(16) 0.36744(14) 0.15338(14) 0.0203(3) Uani 1 1 d .
C21 C 0.91100(19) 0.33892(16) 0.04058(15) 0.0283(4) Uani 1 1 d .
H21A H 0.8332 0.3964 0.0112 0.043 Uiso 1 1 calc R
H21B H 0.8833 0.2585 0.0627 0.043 Uiso 1 1 calc R
H21C H 1.0126 0.3431 -0.0262 0.043 Uiso 1 1 calc R

loop_
_atom_site_aniso_label
_atom_site_aniso_U_11
_atom_site_aniso_U_22
_atom_site_aniso_U_33
_atom_site_aniso_U_23
_atom_site_aniso_U_13
_atom_site_aniso_U_12
S1 0.01614(16) 0.01835(18) 0.01501(17) -0.00497(14) -0.00448(13) -0.00525(13)
P1 0.0292(2) 0.0185(2) 0.01520(19) -0.00502(15) -0.00742(15) -0.00792(15)
F1 0.0273(5) 0.0394(6) 0.0200(5) 0.0029(4) -0.0077(4) -0.0137(4)
F2 0.0950(10) 0.0513(7) 0.0234(6) 0.0054(5) -0.0154(6) -0.0534(7)
F3 0.0356(5) 0.0319(5) 0.0270(5) -0.0126(4) -0.0116(4) -0.0100(4)
F4 0.0533(6) 0.0328(5) 0.0262(5) -0.0029(4) -0.0205(5) -0.0177(5)
F5 0.0290(5) 0.0437(6) 0.0438(6) -0.0280(5) -0.0027(4) -0.0067(4)
F6 0.0636(7) 0.0338(6) 0.0555(7) -0.0205(5) -0.0404(6) 0.0159(5)
O2 0.0206(5) 0.0237(6) 0.0362(7) -0.0039(5) -0.0088(5) -0.0091(4)
O1 0.0323(6) 0.0245(6) 0.0310(6) -0.0092(5) -0.0138(5) -0.0084(5)
N1 0.0139(5) 0.0151(6) 0.0158(6) -0.0046(5) -0.0048(4) -0.0033(4)
N3 0.0197(6) 0.0154(6) 0.0289(7) -0.0018(5) -0.0127(5) -0.0040(5)
N2 0.0199(6) 0.0186(6) 0.0189(6) -0.0036(5) -0.0054(5) -0.0078(5)
C3 0.0149(6) 0.0132(6) 0.0192(7) -0.0027(5) -0.0084(5) -0.0015(5)
C4 0.0186(6) 0.0195(7) 0.0172(7) -0.0041(6) -0.0055(5) -0.0044(5)
C5 0.0159(6) 0.0186(7) 0.0208(7) -0.0008(6) -0.0057(5) -0.0046(5)
C6 0.0163(6) 0.0127(7) 0.0253(8) -0.0028(6) -0.0112(6) -0.0020(5)
C7 0.0171(6) 0.0156(7) 0.0204(7) -0.0046(6) -0.0092(5) -0.0008(5)
C1 0.0127(6) 0.0152(7) 0.0176(7) -0.0025(5) -0.0059(5) -0.0015(5)
C2 0.0144(6) 0.0146(7) 0.0158(7) -0.0035(5) -0.0074(5) -0.0006(5)
C8 0.0150(6) 0.0161(7) 0.0176(7) -0.0051(6) -0.0075(5) -0.0018(5)
C9 0.0156(6) 0.0147(7) 0.0176(7) -0.0041(5) -0.0084(5) -0.0013(5)
C10 0.0134(6) 0.0146(7) 0.0163(7) -0.0023(5) -0.0069(5) -0.0017(5)
C11 0.0185(6) 0.0163(7) 0.0152(7) -0.0053(5) -0.0074(5) -0.0018(5)
C12 0.0155(6) 0.0194(7) 0.0127(7) -0.0022(5) -0.0040(5) -0.0035(5)
C13 0.0143(6) 0.0139(6) 0.0182(7) -0.0010(5) -0.0081(5) -0.0023(5)
C14 0.0181(6) 0.0162(7) 0.0171(7) -0.0061(6) -0.0074(5) -0.0016(5)
C15 0.0147(6) 0.0167(7) 0.0139(6) -0.0040(5) -0.0042(5) -0.0014(5)
C18 0.0205(7) 0.0228(7) 0.0172(7) -0.0081(6) -0.0049(6) -0.0055(6)
C16 0.0272(8) 0.0257(8) 0.0227(8) -0.0005(7) -0.0039(6) -0.0129(6)
C17 0.0303(8) 0.0205(8) 0.0279(8) -0.0055(7) -0.0115(7) -0.0106(6)
O3 0.0322(6) 0.0277(6) 0.0316(6) -0.0124(5) -0.0152(5) -0.0018(5)
C19 0.0336(9) 0.0333(9) 0.0325(9) -0.0087(8) -0.0177(7) -0.0013(7)
C20 0.0169(6) 0.0261(8) 0.0192(7) -0.0050(6) -0.0036(5) -0.0099(6)
C21 0.0269(8) 0.0400(10) 0.0208(8) -0.0121(7) -0.0064(6) -0.0060(7)

loop_
_atom_type_symbol
_atom_type_description
_atom_type_scat_dispersion_real
_atom_type_scat_dispersion_imag
_atom_type_scat_source
C C 0.0033 0.0016 'International Tables Vol C Tables 4.2.6.8 and 6.1.1.4'
H H 0.0000 0.0000 'International Tables Vol C Tables 4.2.6.8 and 6.1.1.4'
N N 0.0061 0.0033 'International Tables Vol C Tables 4.2.6.8 and 6.1.1.4'
F F 0.0171 0.0103 'International Tables Vol C Tables 4.2.6.8 and 6.1.1.4'
S S 0.1246 0.1234 'International Tables Vol C Tables 4.2.6.8 and 6.1.1.4'
P P 0.1023 0.0942 'International Tables Vol C Tables 4.2.6.8 and 6.1.1.4'
O O 0.0106 0.0060 'International Tables Vol C Tables 4.2.6.8 and 6.1.1.4'

loop_
_geom_angle_atom_site_label_1
_geom_angle_atom_site_label_2
_geom_angle_atom_site_label_3
_geom_angle
C2 S1 C1 90.95(6)
F2 P1 F6 91.24(7)
F2 P1 F5 90.28(7)
F6 P1 F5 178.48(7)
F2 P1 F1 178.94(6)
F6 P1 F1 89.57(6)
F5 P1 F1 88.91(6)
F2 P1 F3 90.89(6)
F6 P1 F3 89.98(5)
F5 P1 F3 89.86(5)
F1 P1 F3 89.80(5)
F2 P1 F4 89.94(6)
F6 P1 F4 90.09(6)
F5 P1 F4 90.04(5)
F1 P1 F4 89.37(5)
F3 P1 F4 179.17(6)
C2 N1 C3 114.38(11)
C2 N1 C18 123.18(11)
C3 N1 C18 122.44(11)
O1 N3 O2 124.17(12)
O1 N3 C6 118.11(12)
O2 N3 C6 117.72(12)
C13 N2 C16 120.01(12)
C13 N2 C17 119.98(12)
C16 N2 C17 117.18(12)
N1 C3 C1 112.33(12)
N1 C3 C4 126.76(13)
C1 C3 C4 120.91(12)
C5 C4 C3 117.93(13)
C5 C4 H4 121.0
C3 C4 H4 121.0
C4 C5 C6 119.91(13)
C4 C5 H5 120.0
C6 C5 H5 120.0
C7 C6 C5 123.90(13)
C7 C6 N3 118.19(13)
C5 C6 N3 117.91(12)
C6 C7 C1 115.55(13)
C6 C7 H7 122.2
C1 C7 H7 122.2
C7 C1 C3 121.79(13)
C7 C1 S1 127.71(11)
C3 C1 S1 110.49(10)
N1 C2 C8 123.89(12)
N1 C2 S1 111.85(10)
C8 C2 S1 124.25(11)
C9 C8 C2 122.28(13)
C9 C8 H8 118.9
C2 C8 H8 118.9
C8 C9 C10 126.41(13)
C8 C9 H9 116.8
C10 C9 H9 116.8
C11 C10 C15 117.03(12)
C11 C10 C9 119.34(13)
C15 C10 C9 123.62(13)
C12 C11 C10 122.19(13)
C12 C11 H11 118.9
C10 C11 H11 118.9
C11 C12 C13 120.66(13)
C11 C12 H12 119.7
C13 C12 H12 119.7
N2 C13 C12 121.94(13)
N2 C13 C14 120.70(13)
C12 C13 C14 117.36(12)
C15 C14 C13 121.31(13)
C15 C14 H14 119.3
C13 C14 H14 119.3
C14 C15 C10 121.44(13)
C14 C15 H15 119.3
C10 C15 H15 119.3
N1 C18 H18A 109.5
N1 C18 H18B 109.5
H18A C18 H18B 109.5
N1 C18 H18C 109.5
H18A C18 H18C 109.5
H18B C18 H18C 109.5
N2 C16 H16A 109.5
N2 C16 H16B 109.5
H16A C16 H16B 109.5
N2 C16 H16C 109.5
H16A C16 H16C 109.5
H16B C16 H16C 109.5
N2 C17 H17A 109.5
N2 C17 H17B 109.5
H17A C17 H17B 109.5
N2 C17 H17C 109.5
H17A C17 H17C 109.5
H17B C17 H17C 109.5
C20 C19 H19A 109.5
C20 C19 H19B 109.5
H19A C19 H19B 109.5
C20 C19 H19C 109.5
H19A C19 H19C 109.5
H19B C19 H19C 109.5
O3 C20 C21 121.70(14)
O3 C20 C19 121.62(14)
C21 C20 C19 116.68(14)
C20 C21 H21A 109.5
C20 C21 H21B 109.5
H21A C21 H21B 109.5
C20 C21 H21C 109.5
H21A C21 H21C 109.5
H21B C21 H21C 109.5

loop_
_geom_bond_atom_site_label_1
_geom_bond_atom_site_label_2
_geom_bond_distance
S1 C2 1.7351(14)
S1 C1 1.7435(14)
P1 F2 1.5808(11)
P1 F6 1.5926(11)
P1 F5 1.6016(11)
P1 F1 1.6044(9)
P1 F3 1.6069(9)
P1 F4 1.6096(10)
O2 N3 1.2293(16)
O1 N3 1.2268(16)
N1 C2 1.3441(17)
N1 C3 1.3936(17)
N1 C18 1.4712(17)
N3 C6 1.4734(17)
N2 C13 1.3636(17)
N2 C16 1.4585(19)
N2 C17 1.4591(19)
C3 C1 1.3969(19)
C3 C4 1.3977(19)
C4 C5 1.379(2)
C4 H4 0.9500
C5 C6 1.387(2)
C5 H5 0.9500
C6 C7 1.386(2)
C7 C1 1.3915(19)
C7 H7 0.9500
C2 C8 1.4130(18)
C8 C9 1.3674(19)
C8 H8 0.9500
C9 C10 1.4294(18)
C9 H9 0.9500
C10 C11 1.4092(19)
C10 C15 1.4124(19)
C11 C12 1.3735(19)
C11 H11 0.9500
C12 C13 1.4126(19)
C12 H12 0.9500
C13 C14 1.4228(19)
C14 C15 1.3683(19)
C14 H14 0.9500
C15 H15 0.9500
C18 H18A 0.9800
C18 H18B 0.9800
C18 H18C 0.9800
C16 H16A 0.9800
C16 H16B 0.9800
C16 H16C 0.9800
C17 H17A 0.9800
C17 H17B 0.9800
C17 H17C 0.9800
O3 C20 1.2166(18)
C19 C20 1.493(2)
C19 H19A 0.9800
C19 H19B 0.9800
C19 H19C 0.9800
C20 C21 1.493(2)
C21 H21A 0.9800
C21 H21B 0.9800
C21 H21C 0.9800

loop_
_geom_torsion_atom_site_label_1
_geom_torsion_atom_site_label_2
_geom_torsion_atom_site_label_3
_geom_torsion_atom_site_label_4
_geom_torsion
C2 N1 C3 C1 0.29(17)
C18 N1 C3 C1 -179.78(12)
C2 N1 C3 C4 -179.47(13)
C18 N1 C3 C4 0.5(2)
N1 C3 C4 C5 178.58(13)
C1 C3 C4 C5 -1.2(2)
C3 C4 C5 C6 0.6(2)
C4 C5 C6 C7 0.4(2)
C4 C5 C6 N3 -178.92(12)
O1 N3 C6 C7 9.64(19)
O2 N3 C6 C7 -169.41(12)
O1 N3 C6 C5 -171.02(12)
O2 N3 C6 C5 9.93(19)
C5 C6 C7 C1 -0.9(2)
N3 C6 C7 C1 178.43(12)
C6 C7 C1 C3 0.34(19)
C6 C7 C1 S1 -178.63(10)
N1 C3 C1 C7 -179.11(12)
C4 C3 C1 C7 0.7(2)
N1 C3 C1 S1 0.02(14)
C4 C3 C1 S1 179.79(11)
C2 S1 C1 C7 178.83(13)
C2 S1 C1 C3 -0.23(10)
C3 N1 C2 C8 178.46(12)
C18 N1 C2 C8 -1.5(2)
C3 N1 C2 S1 -0.46(15)
C18 N1 C2 S1 179.61(10)
C1 S1 C2 N1 0.39(10)
C1 S1 C2 C8 -178.52(12)
N1 C2 C8 C9 177.58(12)
S1 C2 C8 C9 -3.64(19)
C2 C8 C9 C10 -179.97(13)
C8 C9 C10 C11 178.92(13)
C8 C9 C10 C15 -1.9(2)
C15 C10 C11 C12 -0.2(2)
C9 C10 C11 C12 179.00(13)
C10 C11 C12 C13 0.7(2)
C16 N2 C13 C12 13.1(2)
C17 N2 C13 C12 173.55(13)
C16 N2 C13 C14 -167.70(13)
C17 N2 C13 C14 -7.3(2)
C11 C12 C13 N2 178.59(13)
C11 C12 C13 C14 -0.6(2)
N2 C13 C14 C15 -179.08(13)
C12 C13 C14 C15 0.2(2)
C13 C14 C15 C10 0.3(2)
C11 C10 C15 C14 -0.3(2)
C9 C10 C15 C14 -179.45(13)
